data_4115821
loop_
_publ_author_name
'Frank M. Tabellion'
'S. Russell Seidel'
'Atta M. Arif'
'Peter J. Stang'

_publ_section_title
;
 A Novel, Tunable Manganese Coordination System Based on a Flexible
 "Spacer" Unit: Noncovalent Templation Effects
;
_journal_name_full 'Journal of the American Chemical Society'
_journal_page_first 11982
_journal_page_last 11990
_journal_paper_doi 10.1021/ja0114310
_journal_volume 123
_journal_year 2001
_chemical_formula_sum 'C59 H44 F24 Mn2 N4 O8'
_chemical_formula_weight 1502.86
_chemical_name_systematic
;
 ?
;
_space_group_IT_number 12
_symmetry_cell_setting monoclinic
_symmetry_space_group_name_Hall '-C 2y'
_symmetry_space_group_name_H-M 'C 1 2/m 1'
_atom_sites_solution_hydrogens geom
_atom_sites_solution_primary direct
_atom_sites_solution_secondary difmap
_audit_creation_method SHELXL-97
_cell_angle_alpha 90.00
_cell_angle_beta 95.702(11)
_cell_angle_gamma 90.00
_cell_formula_units_Z 2
_cell_length_a 13.3971(18)
_cell_length_b 23.866(4)
_cell_length_c 10.1985(16)
_cell_measurement_reflns_used 3712
_cell_measurement_temperature 200(1)
_cell_measurement_theta_max 25.00
_cell_measurement_theta_min 1.02
_cell_volume 3244.7(9)
_computing_cell_refinement DENZO-SMN
_computing_data_collection 'Nonius COLLECT'
_computing_data_reduction DENZOS-M
_computing_molecular_graphics 'WinGX, Ortep3'
_computing_structure_refinement 'SHELXL-97 (Sheldrick, 1997)'
_computing_structure_solution SIR97
_diffrn_ambient_temperature 200(1)
_diffrn_measured_fraction_theta_full 0.941
_diffrn_measured_fraction_theta_max 0.941
_diffrn_measurement_device_type 'Nonius KappaCCD Difffractometer'
_diffrn_measurement_method 'Phi plus Omega scan'
_diffrn_radiation_monochromator graphite
_diffrn_radiation_source 'fine-focus sealed tube'
_diffrn_radiation_type MoK\a
_diffrn_radiation_wavelength 0.71073
_diffrn_reflns_av_R_equivalents 0.0543
_diffrn_reflns_av_sigmaI/netI 0.0759
_diffrn_reflns_limit_h_max 15
_diffrn_reflns_limit_h_min -15
_diffrn_reflns_limit_k_max 28
_diffrn_reflns_limit_k_min -27
_diffrn_reflns_limit_l_max 11
_diffrn_reflns_limit_l_min -12
_diffrn_reflns_number 4615
_diffrn_reflns_theta_full 25.10
_diffrn_reflns_theta_max 25.10
_diffrn_reflns_theta_min 3.68
_diffrn_standards_decay_% <2.0
_exptl_absorpt_coefficient_mu 0.513
_exptl_absorpt_correction_T_max 0.9601
_exptl_absorpt_correction_T_min 0.8697
_exptl_absorpt_correction_type multi-scan
_exptl_absorpt_process_details 'DENZO-SMN (Otwinowski & Minor, 1997)'
_exptl_crystal_colour yellow
_exptl_crystal_density_diffrn 1.538
_exptl_crystal_description plate
_exptl_crystal_F_000 1512
_exptl_crystal_size_max 0.28
_exptl_crystal_size_mid 0.18
_exptl_crystal_size_min 0.08
_refine_diff_density_max 0.756
_refine_diff_density_min -0.392
_refine_diff_density_rms 0.071
_refine_ls_extinction_method none
_refine_ls_goodness_of_fit_ref 1.046
_refine_ls_hydrogen_treatment mixed
_refine_ls_matrix_type full
_refine_ls_number_parameters 243
_refine_ls_number_reflns 2796
_refine_ls_number_restraints 1
_refine_ls_restrained_S_all 1.046
_refine_ls_R_factor_all 0.1274
_refine_ls_R_factor_gt 0.0800
_refine_ls_shift/su_max 0.001
_refine_ls_shift/su_mean 0.000
_refine_ls_structure_factor_coef Fsqd
_refine_ls_weighting_details 'calc w=1/[\s^2^(Fo^2^)+(0.1018P)^2^+7.4474P] where P=(Fo^2^+2Fc^2^)/3'
_refine_ls_weighting_scheme calc
_refine_ls_wR_factor_gt 0.1953
_refine_ls_wR_factor_ref 0.2240
_reflns_number_gt 1779
_reflns_number_total 2796
_reflns_threshold_expression >2sigma(I)
_cod_data_source_file ja0114310_2.cif
_cod_data_source_block '[Mn(hfacac)2(1,3-bpyp)]2*(Ph-CH2-Ph)'
_cod_original_cell_volume 3244.7(8)
_cod_original_sg_symbol_H-M 'C 2/m'
_cod_database_code 4115821

loop_
_symmetry_equiv_pos_as_xyz
'x, y, z'
'-x, y, -z'
'x+1/2, y+1/2, z'
'-x+1/2, y+1/2, -z'
'-x, -y, -z'
'x, -y, z'
'-x+1/2, -y+1/2, -z'
'x+1/2, -y+1/2, z'

loop_
_atom_site_label
_atom_site_type_symbol
_atom_site_fract_x
_atom_site_fract_y
_atom_site_fract_z
_atom_site_U_iso_or_equiv
_atom_site_adp_type
_atom_site_occupancy
_atom_site_symmetry_multiplicity
_atom_site_calc_flag
_atom_site_refinement_flags
Mn1 Mn 1.0000 0.74811(5) 1.0000 0.0547(4) Uani 1 2 d S
F1 F 1.1666(3) 0.7005(2) 0.5445(4) 0.1039(14) Uani 1 1 d .
F2 F 1.2379(2) 0.75528(16) 0.6895(4) 0.0824(11) Uani 1 1 d .
F3 F 1.1105(3) 0.7838(2) 0.5666(5) 0.1148(16) Uani 1 1 d .
F4 F 0.9007(5) 0.56573(18) 0.8231(6) 0.149(2) Uani 1 1 d .
F5 F 0.7902(3) 0.6162(2) 0.7345(8) 0.166(3) Uani 1 1 d .
F6 F 0.8989(5) 0.5859(2) 0.6254(6) 0.157(3) Uani 1 1 d .
O1 O 1.0846(3) 0.74985(15) 0.8331(4) 0.0631(10) Uani 1 1 d .
O2 O 0.9258(3) 0.67879(16) 0.8864(4) 0.0650(10) Uani 1 1 d .
N1 N 0.8888(3) 0.81098(18) 0.9053(5) 0.0593(12) Uani 1 1 d .
C1 C 1.0806(4) 0.7198(2) 0.7322(5) 0.0540(13) Uani 1 1 d .
C2 C 1.0199(4) 0.6740(2) 0.7020(6) 0.0622(14) Uani 1 1 d .
H2 H 1.0285 0.6529 0.6249 0.075 Uiso 1 1 calc R
C3 C 0.9463(4) 0.6577(2) 0.7820(6) 0.0584(14) Uani 1 1 d .
C4 C 1.1498(5) 0.7402(3) 0.6303(6) 0.0694(17) Uani 1 1 d .
C5 C 0.8840(5) 0.6065(3) 0.7395(8) 0.0806(19) Uani 1 1 d .
C6 C 0.9028(5) 0.8352(3) 0.7923(7) 0.0744(17) Uani 1 1 d .
H6 H 0.9578 0.8228 0.7480 0.089 Uiso 1 1 calc R
C7 C 0.8432(5) 0.8772(3) 0.7339(7) 0.0762(18) Uani 1 1 d .
H7 H 0.8580 0.8928 0.6523 0.091 Uiso 1 1 calc R
C8 C 0.7621(4) 0.8966(2) 0.7945(6) 0.0630(15) Uani 1 1 d .
C9 C 0.7453(4) 0.8706(2) 0.9092(7) 0.0686(16) Uani 1 1 d .
H9 H 0.6893 0.8814 0.9535 0.082 Uiso 1 1 calc R
C10 C 0.8083(4) 0.8286(2) 0.9626(6) 0.0616(14) Uani 1 1 d .
H10 H 0.7940 0.8116 1.0429 0.074 Uiso 1 1 calc R
C11 C 0.7020(4) 0.9465(2) 0.7405(7) 0.0695(16) Uani 1 1 d .
H11A H 0.6344 0.9457 0.7719 0.083 Uiso 1 1 calc R
H11B H 0.6941 0.9451 0.6430 0.083 Uiso 1 1 calc R
C12 C 0.7557(6) 1.0000 0.7862(11) 0.076(3) Uani 1 2 d S
H12A H 0.7653 1.0000 0.8838 0.092 Uiso 1 2 calc SR
H12B H 0.8231 1.0000 0.7541 0.092 Uiso 1 2 calc SR
C13 C 0.5818(14) 0.4481(10) 0.604(2) 0.132(7) Uani 0.50 1 d P
C14 C 0.5000 0.4488(6) 0.5000 0.119(4) Uani 1 2 d S
C15 C 0.4531(18) 0.5000 0.447(3) 0.112(9) Uani 0.50 2 d SP
C16 C 0.3717(10) 0.5000 0.3443(15) 0.120(4) Uani 1 2 d S
C17 C 0.4132(12) 0.5000 0.2024(13) 0.083(6) Uani 0.50 2 d SPGD
C18 C 0.4361(9) 0.4494(2) 0.1446(13) 0.100(5) Uani 0.50 1 d PGD
C19 C 0.4818(14) 0.4492(6) 0.0281(16) 0.092(6) Uani 0.50 1 d PGD
C20 C 0.505(3) 0.4999(8) -0.031(2) 0.098(10) Uani 0.50 2 d SPGD
C19' C 0.482(4) 0.5500(6) 0.027(3) 0.050 Uiso 0.00 1 d PG
C18' C 0.436(3) 0.5503(2) 0.144(2) 0.050 Uiso 0.00 1 d PG

loop_
_atom_site_aniso_label
_atom_site_aniso_U_11
_atom_site_aniso_U_22
_atom_site_aniso_U_33
_atom_site_aniso_U_23
_atom_site_aniso_U_13
_atom_site_aniso_U_12
Mn1 0.0528(7) 0.0578(7) 0.0572(8) 0.000 0.0243(5) 0.000
F1 0.099(3) 0.148(4) 0.073(3) -0.030(3) 0.046(2) -0.031(3)
F2 0.058(2) 0.119(3) 0.075(2) -0.006(2) 0.0268(17) -0.0202(18)
F3 0.088(3) 0.158(4) 0.102(3) 0.066(3) 0.029(2) 0.008(3)
F4 0.213(6) 0.069(3) 0.163(5) 0.015(3) 0.006(4) -0.040(3)
F5 0.069(3) 0.146(4) 0.282(8) -0.071(5) 0.010(4) -0.038(3)
F6 0.202(6) 0.159(5) 0.117(4) -0.060(4) 0.054(4) -0.103(4)
O1 0.059(2) 0.072(2) 0.063(3) -0.007(2) 0.0278(18) -0.0092(18)
O2 0.059(2) 0.068(2) 0.072(3) -0.002(2) 0.0253(19) -0.0126(18)
N1 0.056(3) 0.059(3) 0.065(3) 0.001(2) 0.017(2) -0.001(2)
C1 0.046(3) 0.070(3) 0.047(3) -0.001(3) 0.013(2) 0.001(2)
C2 0.055(3) 0.079(4) 0.052(3) -0.001(3) 0.008(3) -0.005(3)
C3 0.054(3) 0.063(3) 0.059(4) 0.004(3) 0.007(3) -0.001(3)
C4 0.065(4) 0.093(5) 0.054(4) 0.002(3) 0.022(3) -0.007(3)
C5 0.075(5) 0.076(4) 0.092(6) -0.008(4) 0.019(4) -0.016(3)
C6 0.079(4) 0.076(4) 0.072(4) 0.003(3) 0.030(3) 0.010(3)
C7 0.078(4) 0.083(4) 0.072(4) 0.018(3) 0.028(3) 0.013(3)
C8 0.053(3) 0.055(3) 0.081(4) 0.001(3) 0.006(3) -0.006(2)
C9 0.061(3) 0.066(3) 0.082(5) 0.001(3) 0.024(3) 0.001(3)
C10 0.055(3) 0.065(3) 0.067(4) 0.006(3) 0.018(3) 0.000(3)
C11 0.064(4) 0.065(3) 0.078(4) 0.001(3) 0.000(3) -0.006(3)
C12 0.065(5) 0.057(5) 0.108(8) 0.000 0.009(5) 0.000
C13 0.077(12) 0.20(2) 0.112(15) -0.004(15) 0.001(11) 0.043(13)
C14 0.100(9) 0.132(11) 0.132(12) 0.000 0.050(9) 0.000
C15 0.073(13) 0.107(17) 0.17(3) 0.000 0.064(16) 0.000
C16 0.074(8) 0.175(14) 0.112(11) 0.000 0.017(7) 0.000
C17 0.060(11) 0.084(13) 0.100(16) 0.000 -0.021(10) 0.000
C18 0.058(8) 0.096(10) 0.139(16) -0.008(10) -0.023(9) -0.004(7)
C19 0.077(16) 0.111(10) 0.084(18) -0.018(10) -0.006(10) -0.001(9)
C20 0.096(15) 0.116(16) 0.08(3) 0.000 -0.01(2) 0.000

loop_
_atom_type_symbol
_atom_type_description
_atom_type_scat_dispersion_real
_atom_type_scat_dispersion_imag
_atom_type_scat_source
C C 0.0033 0.0016 'International Tables Vol C Tables 4.2.6.8 and 6.1.1.4'
H H 0.0000 0.0000 'International Tables Vol C Tables 4.2.6.8 and 6.1.1.4'
N N 0.0061 0.0033 'International Tables Vol C Tables 4.2.6.8 and 6.1.1.4'
O O 0.0106 0.0060 'International Tables Vol C Tables 4.2.6.8 and 6.1.1.4'
F F 0.0171 0.0103 'International Tables Vol C Tables 4.2.6.8 and 6.1.1.4'
Mn Mn 0.3368 0.7283 'International Tables Vol C Tables 4.2.6.8 and 6.1.1.4'

loop_
_geom_angle_atom_site_label_1
_geom_angle_atom_site_label_2
_geom_angle_atom_site_label_3
_geom_angle
_geom_angle_site_symmetry_1
_geom_angle_site_symmetry_3
O1 Mn1 O1 177.8(2) 2_757 .
O1 Mn1 O2 100.75(14) 2_757 .
O1 Mn1 O2 80.95(14) . .
O1 Mn1 O2 80.95(14) 2_757 2_757
O1 Mn1 O2 100.75(14) . 2_757
O2 Mn1 O2 82.5(2) . 2_757
O1 Mn1 N1 91.51(16) 2_757 2_757
O1 Mn1 N1 87.02(15) . 2_757
O2 Mn1 N1 165.37(15) . 2_757
O2 Mn1 N1 91.72(16) 2_757 2_757
O1 Mn1 N1 87.02(15) 2_757 .
O1 Mn1 N1 91.51(16) . .
O2 Mn1 N1 91.72(16) . .
O2 Mn1 N1 165.37(15) 2_757 .
N1 Mn1 N1 96.9(2) 2_757 .
C1 O1 Mn1 131.4(3) . .
C3 O2 Mn1 129.4(3) . .
C6 N1 C10 115.6(5) . .
C6 N1 Mn1 121.2(4) . .
C10 N1 Mn1 123.0(4) . .
O1 C1 C2 127.9(5) . .
O1 C1 C4 113.3(5) . .
C2 C1 C4 118.8(5) . .
C1 C2 C3 121.6(5) . .
O2 C3 C2 128.5(5) . .
O2 C3 C5 114.3(5) . .
C2 C3 C5 117.2(5) . .
F3 C4 F2 107.9(5) . .
F3 C4 F1 109.1(6) . .
F2 C4 F1 107.1(5) . .
F3 C4 C1 110.3(5) . .
F2 C4 C1 110.4(5) . .
F1 C4 C1 111.9(5) . .
F5 C5 F6 105.8(7) . .
F5 C5 F4 105.5(7) . .
F6 C5 F4 105.8(6) . .
F5 C5 C3 112.2(6) . .
F6 C5 C3 115.6(6) . .
F4 C5 C3 111.2(6) . .
N1 C6 C7 124.7(5) . .
C6 C7 C8 119.7(6) . .
C9 C8 C7 115.8(5) . .
C9 C8 C11 123.0(5) . .
C7 C8 C11 120.9(6) . .
C8 C9 C10 121.4(5) . .
N1 C10 C9 122.6(5) . .
C8 C11 C12 109.4(5) . .
C11 C12 C11 114.7(7) 6_575 .
C15 C13 C14 61.3(14) 5_666 .
C15 C13 C16 60.0(18) 5_666 5_666
C14 C13 C16 121.3(19) . 5_666
C13 C14 C13 179(2) 2_656 .
C13 C14 C15 123(2) 2_656 5_666
C13 C14 C15 57.8(13) . 5_666
C13 C14 C15 57.8(13) 2_656 .
C13 C14 C15 123(2) . .
C15 C14 C15 66(2) 5_666 .
C13 C15 C13 124(3) 5_666 2_656
C13 C15 C16 62.0(16) 5_666 .
C13 C15 C16 62.0(16) 2_656 .
C13 C15 C14 60.8(9) 5_666 5_666
C13 C15 C14 174(2) 2_656 5_666
C16 C15 C14 122.8(12) . 5_666
C13 C15 C14 174(2) 5_666 .
C13 C15 C14 60.8(9) 2_656 .
C16 C15 C14 122.8(12) . .
C14 C15 C14 114(2) 5_666 .
C13 C15 C15 117.8(16) 5_666 5_666
C13 C15 C15 117.8(16) 2_656 5_666
C16 C15 C15 177(2) . 5_666
C14 C15 C15 57.1(12) 5_666 5_666
C14 C15 C15 57.1(12) . 5_666
C15 C16 C13 58.0(9) . 5_666
C15 C16 C13 58.0(9) . 2_656
C13 C16 C13 115.9(19) 5_666 2_656
C15 C16 C17 110.5(13) . .
C13 C16 C17 98.8(11) 5_666 .
C13 C16 C17 98.8(11) 2_656 .
C18 C17 C18' 120.0 . .
C18 C17 C18 120.5(2) . 6_565
C18' C17 C18 0.5(2) . 6_565
C18 C17 C16 119.6(4) . .
C18' C17 C16 120.1(4) . .
C18 C17 C16 119.6(2) 6_565 .
C17 C18 C19 120.0 . .
C17 C18 C20 80.2(10) . 5_665
C19 C18 C20 40.1(10) . 5_665
C19 C19 C20 85.1(15) 2_655 5_665
C19 C19 C18 168(5) 2_655 .
C20 C19 C18 93.2(12) 5_665 .
C19 C19 C20 60.7(6) 2_655 .
C20 C19 C20 27.7(15) 5_665 .
C18 C19 C20 119.8 . .
C20 C20 C19 92(4) 5_665 2_655
C20 C20 C19 91(4) 5_665 5_665
C19 C20 C19 163(8) 2_655 5_665
C20 C20 C19' 61(3) 5_665 .
C19 C20 C19' 152.4(15) 2_655 .
C19 C20 C19' 34(2) 5_665 .
C20 C20 C19 62(3) 5_665 .
C19 C20 C19 34.2(11) 2_655 .
C19 C20 C19 152(2) 5_665 .
C19' C20 C19 120.0 . .
C20 C20 C19 61(3) 5_665 6_565
C19 C20 C19 152.5(18) 2_655 6_565
C19 C20 C19 34(3) 5_665 6_565
C19' C20 C19 0.1(4) . 6_565
C19 C20 C19 120.1(6) . 6_565
C20 C20 C18 137(5) 5_665 2_655
C19 C20 C18 46.9(7) 2_655 2_655
C19 C20 C18 125(3) 5_665 2_655
C19' C20 C18 158.9(7) . 2_655
C19 C20 C18 80.6(5) . 2_655
C19 C20 C18 158.8(10) 6_565 2_655
C20 C20 C18 135(6) 5_665 5_665
C19 C20 C18 125(3) 2_655 5_665
C19 C20 C18 46.7(9) 5_665 5_665
C19' C20 C18 80(2) . 5_665
C19 C20 C18 159(2) . 5_665
C19 C20 C18 80(3) 6_565 5_665
C18 C20 C18 79(2) 2_655 5_665
C19 C19' C19 111(10) 6_565 5_665
C19 C19' C20 153(10) 6_565 5_665
C19 C19' C20 87(4) 5_665 5_665
C19 C19' C20 170(10) 6_565 .
C19 C19' C20 62(3) 5_665 .
C20 C19' C20 28.0(15) 5_665 .
C19 C19' C18' 65(10) 6_565 .
C19 C19' C18' 168(9) 5_665 .
C20 C19' C18' 93.2(12) 5_665 .
C20 C19' C18' 120.2 . .
C19 C19' C18 65(10) 6_565 6_565
C19 C19' C18 167(9) 5_665 6_565
C20 C19' C18 93.6(11) 5_665 6_565
C20 C19' C18 120.5(4) . 6_565
C18' C19' C18 0.4(4) . 6_565
C18 C18' C19 132(10) 6_565 6_565
C18 C18' C19' 133(10) 6_565 .
C19 C18' C19' 0.8(12) 6_565 .
C18 C18' C17 105(10) 6_565 .
C19 C18' C17 120.8(12) 6_565 .
C19' C18' C17 120.0 . .
C18 C18' C20 160(10) 6_565 5_665
C19 C18' C20 40.3(9) 6_565 5_665
C19' C18' C20 39.5(8) . 5_665
C17 C18' C20 80.8(7) . 5_665

loop_
_geom_bond_atom_site_label_1
_geom_bond_atom_site_label_2
_geom_bond_distance
_geom_bond_site_symmetry_2
Mn1 O1 2.137(3) 2_757
Mn1 O1 2.137(3) .
Mn1 O2 2.200(4) .
Mn1 O2 2.200(4) 2_757
Mn1 N1 2.262(5) 2_757
Mn1 N1 2.262(5) .
F1 C4 1.325(7) .
F2 C4 1.322(7) .
F3 C4 1.308(7) .
F4 C5 1.299(8) .
F5 C5 1.273(8) .
F6 C5 1.297(8) .
O1 C1 1.251(6) .
O2 C3 1.232(7) .
N1 C6 1.319(8) .
N1 C10 1.344(6) .
C1 C2 1.380(8) .
C1 C4 1.538(7) .
C2 C3 1.396(7) .
C3 C5 1.518(8) .
C6 C7 1.380(8) .
C7 C8 1.383(8) .
C8 C9 1.362(8) .
C8 C11 1.511(8) .
C9 C10 1.386(8) .
C11 C12 1.516(8) .
C12 C11 1.516(8) 6_575
C13 C15 1.40(3) 5_666
C13 C14 1.45(2) .
C13 C16 1.46(2) 5_666
C14 C13 1.45(2) 2_656
C14 C15 1.455(19) 5_666
C14 C15 1.455(19) .
C15 C13 1.40(3) 5_666
C15 C13 1.40(3) 2_656
C15 C16 1.43(3) .
C15 C14 1.455(19) 5_666
C15 C15 1.58(6) 5_666
C16 C13 1.46(2) 5_666
C16 C13 1.46(2) 2_656
C16 C17 1.601(18) .
C17 C18 1.3917 .
C17 C18' 1.3884 .
C17 C18 1.392(9) 6_565
C18 C19 1.3900 .
C18 C20 1.91(2) 5_665
C19 C19 0.79(2) 2_655
C19 C20 1.23(3) 5_665
C19 C20 1.3976 .
C20 C20 0.65(3) 5_665
C20 C19 1.223(8) 2_655
C20 C19 1.23(4) 5_665
C20 C19' 1.3824 .
C20 C19 1.40(3) 6_565
C20 C18 1.902(19) 2_655
C20 C18 1.91(3) 5_665
C19' C19 0.02(3) 6_565
C19' C19 0.78(4) 5_665
C19' C20 1.20(4) 5_665
C19' C18' 1.3900 .
C19' C18 1.3988 6_565
C18' C18 0.013(8) 6_565
C18' C19 1.3813 6_565
C18' C20 1.89(3) 5_665
